data_7023344
loop_
_publ_author_name
'Luo, Jingwei'
'Oliver, Allen G.'
'McIndoe, J. Scott'

_publ_section_title
;
 A detailed kinetic analysis of rhodium-catalyzed alkyne hydrogenation.
;
_journal_issue 31
_journal_name_full 'Dalton transactions (Cambridge, England : 2003)'
_journal_page_first 11312
_journal_page_last 11318
_journal_paper_doi 10.1039/c3dt51212f
_journal_volume 42
_journal_year 2013
_chemical_formula_moiety 'C27 H22 P, Br'
_chemical_formula_sum 'C27 H22 Br P'
_chemical_formula_weight 457.33
_chemical_name_systematic
; 
 ? 
;
_space_group_IT_number 2
_symmetry_cell_setting triclinic
_symmetry_space_group_name_Hall '-P 1'
_symmetry_space_group_name_H-M 'P -1'
_atom_sites_solution_hydrogens geom
_atom_sites_solution_primary direct
_atom_sites_solution_secondary difmap
_audit_creation_method SHELXL-97
_cell_angle_alpha 98.278(3)
_cell_angle_beta 94.561(3)
_cell_angle_gamma 107.751(3)
_cell_formula_units_Z 4
_cell_length_a 10.8176(15)
_cell_length_b 12.4498(18)
_cell_length_c 18.455(3)
_cell_measurement_reflns_used 9945
_cell_measurement_temperature 120(2)
_cell_measurement_theta_max 26.41
_cell_measurement_theta_min 2.24
_cell_volume 2322.3(6)
_computing_cell_refinement 'Bruker SAINT v8.18C'
_computing_data_collection 'Bruker APEX-II v2012-2.0'
_computing_data_reduction 'Bruker SAINT v8.18C'
_computing_structure_refinement 'SHELXL-97 (Sheldrick, 2008)'
_computing_structure_solution 'SHELXS-97 (Sheldrick, 2008)'
_diffrn_ambient_temperature 120(2)
_diffrn_detector_area_resol_mean 8.33
_diffrn_measured_fraction_theta_full 0.997
_diffrn_measured_fraction_theta_max 0.997
_diffrn_measurement_device_type 'Bruker APEX-I'
_diffrn_measurement_method 'combination of \w and \f-scans '
_diffrn_radiation_monochromator graphite
_diffrn_radiation_source 'fine-focus sealed tube'
_diffrn_radiation_type MoK\a
_diffrn_radiation_wavelength 0.71073
_diffrn_reflns_av_R_equivalents 0.0384
_diffrn_reflns_av_sigmaI/netI 0.0322
_diffrn_reflns_limit_h_max 13
_diffrn_reflns_limit_h_min -13
_diffrn_reflns_limit_k_max 15
_diffrn_reflns_limit_k_min -15
_diffrn_reflns_limit_l_max 23
_diffrn_reflns_limit_l_min -23
_diffrn_reflns_number 47622
_diffrn_reflns_theta_full 26.41
_diffrn_reflns_theta_max 26.41
_diffrn_reflns_theta_min 1.12
_exptl_absorpt_coefficient_mu 1.849
_exptl_absorpt_correction_T_max 0.9390
_exptl_absorpt_correction_T_min 0.7946
_exptl_absorpt_correction_type numerical
_exptl_absorpt_process_details 'SADABS, Sheldrick, 2008'
_exptl_crystal_colour 'light brown'
_exptl_crystal_density_diffrn 1.308
_exptl_crystal_density_method 'not measured'
_exptl_crystal_description tablet
_exptl_crystal_F_000 936
_exptl_crystal_size_max 0.22
_exptl_crystal_size_mid 0.15
_exptl_crystal_size_min 0.08
_refine_diff_density_max 2.125
_refine_diff_density_min -1.731
_refine_diff_density_rms 0.173
_refine_ls_extinction_method none
_refine_ls_goodness_of_fit_ref 1.066
_refine_ls_hydrogen_treatment constr
_refine_ls_matrix_type full
_refine_ls_number_parameters 523
_refine_ls_number_reflns 9517
_refine_ls_number_restraints 0
_refine_ls_restrained_S_all 1.066
_refine_ls_R_factor_all 0.0792
_refine_ls_R_factor_gt 0.0666
_refine_ls_shift/su_max 0.001
_refine_ls_shift/su_mean 0.000
_refine_ls_structure_factor_coef Fsqd
_refine_ls_weighting_details 'calc w=1/[\s^2^(Fo^2^)+(0.1310P)^2^+10.5522P] where P=(Fo^2^+2Fc^2^)/3'
_refine_ls_weighting_scheme calc
_refine_ls_wR_factor_gt 0.2057
_refine_ls_wR_factor_ref 0.2208
_reflns_number_gt 7951
_reflns_number_total 9517
_reflns_threshold_expression >2sigma(I)
_cod_data_source_file c3dt51212f.txt
_cod_data_source_block uvic1217
_cod_original_sg_symbol_H-M P-1
_cod_database_code 7023344

loop_
_symmetry_equiv_pos_as_xyz
'x, y, z'
'-x, -y, -z'

loop_
_atom_site_label
_atom_site_type_symbol
_atom_site_fract_x
_atom_site_fract_y
_atom_site_fract_z
_atom_site_U_iso_or_equiv
_atom_site_adp_type
_atom_site_occupancy
_atom_site_symmetry_multiplicity
_atom_site_calc_flag
_atom_site_refinement_flags
Br1 Br 0.77064(4) -0.00819(4) 0.13317(2) 0.01649(15) Uani 1 1 d .
Br2 Br 0.54519(5) 0.42038(4) 0.26878(3) 0.02734(17) Uani 1 1 d .
P1 P 0.88338(17) 0.39375(14) 0.12470(10) 0.0386(4) Uani 1 1 d .
C1 C 0.8298(7) 0.3242(6) 0.2018(4) 0.0456(16) Uani 1 1 d .
H1A H 0.7474 0.3378 0.2133 0.055 Uiso 1 1 calc R
H1B H 0.8099 0.2406 0.1864 0.055 Uiso 1 1 calc R
C2 C 0.9266(7) 0.3632(6) 0.2713(4) 0.0436(15) Uani 1 1 d .
C3 C 0.9253(7) 0.4538(6) 0.3238(4) 0.0450(15) Uani 1 1 d .
H3 H 0.8646 0.4934 0.3154 0.054 Uiso 1 1 calc R
C4 C 1.0120(7) 0.4873(6) 0.3887(4) 0.0468(16) Uani 1 1 d .
H4 H 1.0082 0.5485 0.4248 0.056 Uiso 1 1 calc R
C5 C 1.1034(8) 0.4337(6) 0.4019(4) 0.0495(17) Uani 1 1 d .
C6 C 1.1048(10) 0.3411(8) 0.3492(5) 0.064(2) Uani 1 1 d .
H6 H 1.1667 0.3024 0.3570 0.077 Uiso 1 1 calc R
C7 C 1.0144(9) 0.3062(7) 0.2851(4) 0.058(2) Uani 1 1 d .
H7 H 1.0135 0.2417 0.2503 0.069 Uiso 1 1 calc R
C8 C 1.1943(8) 0.4687(7) 0.4686(4) 0.0556(19) Uani 1 1 d .
C9 C 1.2666(10) 0.4967(8) 0.5252(5) 0.068(2) Uani 1 1 d .
H9 H 1.3242 0.5190 0.5703 0.081 Uiso 1 1 calc R
C10 C 0.7475(7) 0.3482(6) 0.0529(4) 0.0423(15) Uani 1 1 d .
C11 C 0.6497(7) 0.2417(6) 0.0490(4) 0.0512(18) Uani 1 1 d .
H11 H 0.6537 0.1946 0.0847 0.061 Uiso 1 1 calc R
C12 C 0.5472(8) 0.2075(6) -0.0086(5) 0.0547(19) Uani 1 1 d .
H12 H 0.4822 0.1347 -0.0132 0.066 Uiso 1 1 calc R
C13 C 0.5379(8) 0.2765(7) -0.0588(5) 0.0557(19) Uani 1 1 d .
H13 H 0.4665 0.2514 -0.0974 0.067 Uiso 1 1 calc R
C14 C 0.6313(9) 0.3817(8) -0.0538(5) 0.067(2) Uani 1 1 d .
H14 H 0.6230 0.4304 -0.0878 0.081 Uiso 1 1 calc R
C15 C 0.7377(8) 0.4165(7) 0.0011(5) 0.058(2) Uani 1 1 d .
H15 H 0.8044 0.4877 0.0032 0.070 Uiso 1 1 calc R
C16 C 1.0192(7) 0.3546(6) 0.0933(4) 0.0454(16) Uani 1 1 d .
C17 C 1.0006(7) 0.2812(6) 0.0254(4) 0.0454(15) Uani 1 1 d .
H17 H 0.9185 0.2561 -0.0049 0.054 Uiso 1 1 calc R
C18 C 1.1030(8) 0.2457(7) 0.0031(5) 0.0541(18) Uani 1 1 d .
H18 H 1.0917 0.1971 -0.0433 0.065 Uiso 1 1 calc R
C19 C 1.2229(9) 0.2812(8) 0.0484(5) 0.060(2) Uani 1 1 d .
H19 H 1.2924 0.2557 0.0330 0.072 Uiso 1 1 calc R
C20 C 1.2411(8) 0.3524(7) 0.1148(5) 0.058(2) Uani 1 1 d .
H20 H 1.3237 0.3772 0.1446 0.070 Uiso 1 1 calc R
C21 C 1.1389(7) 0.3889(7) 0.1391(5) 0.0519(18) Uani 1 1 d .
H21 H 1.1506 0.4363 0.1860 0.062 Uiso 1 1 calc R
C22 C 0.9239(7) 0.5465(6) 0.1508(4) 0.0432(15) Uani 1 1 d .
C23 C 1.0471(8) 0.6234(6) 0.1488(4) 0.0499(17) Uani 1 1 d .
H23 H 1.1153 0.5956 0.1336 0.060 Uiso 1 1 calc R
C24 C 1.0706(9) 0.7392(7) 0.1688(5) 0.059(2) Uani 1 1 d .
H24 H 1.1552 0.7916 0.1680 0.071 Uiso 1 1 calc R
C25 C 0.9685(10) 0.7797(7) 0.1902(5) 0.062(2) Uani 1 1 d .
H25 H 0.9844 0.8596 0.2049 0.075 Uiso 1 1 calc R
C26 C 0.8474(9) 0.7047(7) 0.1900(5) 0.059(2) Uani 1 1 d .
H26 H 0.7778 0.7327 0.2024 0.071 Uiso 1 1 calc R
C27 C 0.8242(8) 0.5876(6) 0.1720(4) 0.0521(18) Uani 1 1 d .
H27 H 0.7401 0.5355 0.1741 0.063 Uiso 1 1 calc R
P2 P 0.44593(17) 0.03327(15) 0.30060(10) 0.0394(4) Uani 1 1 d .
C28 C 0.6126(7) 0.1159(6) 0.2943(4) 0.0440(15) Uani 1 1 d .
H28A H 0.6417 0.0777 0.2512 0.053 Uiso 1 1 calc R
H28B H 0.6135 0.1923 0.2845 0.053 Uiso 1 1 calc R
C29 C 0.7112(7) 0.1331(6) 0.3613(4) 0.0438(15) Uani 1 1 d .
C30 C 0.7149(8) 0.2091(6) 0.4242(5) 0.0526(18) Uani 1 1 d .
H30 H 0.6550 0.2513 0.4252 0.063 Uiso 1 1 calc R
C31 C 0.8016(7) 0.2247(7) 0.4842(5) 0.0534(18) Uani 1 1 d .
H31 H 0.8004 0.2769 0.5269 0.064 Uiso 1 1 calc R
C32 C 0.8917(8) 0.1677(8) 0.4859(4) 0.0564(19) Uani 1 1 d .
C33 C 0.8924(8) 0.0913(8) 0.4231(4) 0.0570(19) Uani 1 1 d .
H33 H 0.9536 0.0504 0.4230 0.068 Uiso 1 1 calc R
C34 C 0.8039(8) 0.0746(7) 0.3605(4) 0.0520(18) Uani 1 1 d .
H34 H 0.8059 0.0238 0.3173 0.062 Uiso 1 1 calc R
C35 C 0.9886(10) 0.1879(8) 0.5555(6) 0.067(2) Uani 1 1 d .
C36 C 1.0546(13) 0.2046(12) 0.6059(7) 0.101(4) Uani 1 1 d .
H36 H 1.1127 0.2193 0.6502 0.122 Uiso 1 1 calc R
C37 C 0.4248(7) -0.1151(6) 0.3026(4) 0.0431(15) Uani 1 1 d .
C38 C 0.3085(8) -0.1832(7) 0.3205(4) 0.0519(17) Uani 1 1 d .
H38 H 0.2438 -0.1499 0.3344 0.062 Uiso 1 1 calc R
C39 C 0.2852(9) -0.2981(7) 0.3183(5) 0.059(2) Uani 1 1 d .
H39 H 0.2046 -0.3440 0.3305 0.071 Uiso 1 1 calc R
C40 C 0.3786(9) -0.3476(7) 0.2983(5) 0.0565(19) Uani 1 1 d .
H40 H 0.3636 -0.4268 0.2986 0.068 Uiso 1 1 calc R
C41 C 0.4940(9) -0.2814(7) 0.2781(5) 0.061(2) Uani 1 1 d .
H41 H 0.5571 -0.3160 0.2630 0.073 Uiso 1 1 calc R
C42 C 0.5186(8) -0.1644(7) 0.2794(4) 0.0535(18) Uani 1 1 d .
H42 H 0.5974 -0.1190 0.2650 0.064 Uiso 1 1 calc R
C43 C 0.3452(7) 0.0377(6) 0.2196(4) 0.0431(15) Uani 1 1 d .
C44 C 0.2301(7) 0.0638(6) 0.2233(4) 0.0452(15) Uani 1 1 d .
H44 H 0.2044 0.0859 0.2697 0.054 Uiso 1 1 calc R
C45 C 0.1523(8) 0.0571(7) 0.1576(5) 0.0545(19) Uani 1 1 d .
H45 H 0.0735 0.0754 0.1596 0.065 Uiso 1 1 calc R
C46 C 0.1874(8) 0.0247(6) 0.0907(5) 0.0530(18) Uani 1 1 d .
H46 H 0.1328 0.0207 0.0468 0.064 Uiso 1 1 calc R
C47 C 0.3040(8) -0.0030(7) 0.0859(4) 0.0523(18) Uani 1 1 d .
H47 H 0.3277 -0.0263 0.0392 0.063 Uiso 1 1 calc R
C48 C 0.3841(8) 0.0042(7) 0.1509(4) 0.0509(17) Uani 1 1 d .
H48 H 0.4636 -0.0131 0.1489 0.061 Uiso 1 1 calc R
C49 C 0.3985(7) 0.0977(6) 0.3832(4) 0.0460(16) Uani 1 1 d .
C50 C 0.3903(7) 0.2068(7) 0.3855(4) 0.0498(17) Uani 1 1 d .
H50 H 0.3942 0.2395 0.3419 0.060 Uiso 1 1 calc R
C51 C 0.3763(9) 0.2689(8) 0.4519(5) 0.062(2) Uani 1 1 d .
H51 H 0.3748 0.3453 0.4545 0.074 Uiso 1 1 calc R
C52 C 0.3646(10) 0.2167(10) 0.5146(5) 0.074(3) Uani 1 1 d .
H52 H 0.3505 0.2568 0.5594 0.088 Uiso 1 1 calc R
C53 C 0.3733(9) 0.1092(9) 0.5122(5) 0.069(2) Uani 1 1 d .
H53 H 0.3683 0.0761 0.5556 0.082 Uiso 1 1 calc R
C54 C 0.3895(8) 0.0473(7) 0.4457(4) 0.0532(18) Uani 1 1 d .
H54 H 0.3942 -0.0280 0.4436 0.064 Uiso 1 1 calc R

loop_
_atom_site_aniso_label
_atom_site_aniso_U_11
_atom_site_aniso_U_22
_atom_site_aniso_U_33
_atom_site_aniso_U_23
_atom_site_aniso_U_13
_atom_site_aniso_U_12
Br1 0.0158(2) 0.0150(2) 0.0170(2) -0.00086(16) 0.00192(16) 0.00428(17)
Br2 0.0285(3) 0.0280(3) 0.0295(3) 0.0119(2) 0.0028(2) 0.0120(2)
P1 0.0417(9) 0.0315(8) 0.0380(9) 0.0056(7) 0.0037(7) 0.0058(7)
C1 0.057(4) 0.031(3) 0.048(4) 0.010(3) 0.010(3) 0.010(3)
C2 0.058(4) 0.032(3) 0.039(3) 0.008(3) 0.007(3) 0.010(3)
C3 0.050(4) 0.042(4) 0.045(4) 0.008(3) 0.007(3) 0.017(3)
C4 0.056(4) 0.044(4) 0.040(4) 0.002(3) 0.009(3) 0.019(3)
C5 0.066(5) 0.046(4) 0.041(4) 0.009(3) 0.011(3) 0.023(4)
C6 0.088(6) 0.062(5) 0.050(4) 0.000(4) -0.004(4) 0.042(5)
C7 0.088(6) 0.051(4) 0.041(4) 0.004(3) -0.001(4) 0.037(4)
C8 0.066(5) 0.058(5) 0.047(4) 0.004(4) 0.005(4) 0.030(4)
C9 0.080(6) 0.072(6) 0.055(5) -0.008(4) -0.010(4) 0.044(5)
C10 0.042(4) 0.042(4) 0.041(3) 0.006(3) 0.005(3) 0.013(3)
C11 0.051(4) 0.039(4) 0.058(4) 0.012(3) -0.002(3) 0.006(3)
C12 0.049(4) 0.041(4) 0.062(5) 0.005(3) -0.005(4) 0.003(3)
C13 0.045(4) 0.055(5) 0.057(5) 0.010(4) -0.002(3) 0.004(3)
C14 0.064(5) 0.063(5) 0.062(5) 0.028(4) -0.011(4) 0.000(4)
C15 0.055(5) 0.047(4) 0.058(5) 0.017(4) 0.000(4) -0.006(3)
C16 0.041(4) 0.040(4) 0.050(4) 0.013(3) 0.003(3) 0.004(3)
C17 0.045(4) 0.043(4) 0.049(4) 0.011(3) 0.006(3) 0.013(3)
C18 0.061(5) 0.053(4) 0.056(5) 0.019(4) 0.016(4) 0.023(4)
C19 0.057(5) 0.063(5) 0.071(6) 0.027(4) 0.016(4) 0.027(4)
C20 0.042(4) 0.060(5) 0.077(6) 0.030(4) 0.002(4) 0.016(4)
C21 0.048(4) 0.050(4) 0.054(4) 0.010(3) -0.002(3) 0.012(3)
C22 0.056(4) 0.032(3) 0.037(3) 0.005(3) 0.004(3) 0.009(3)
C23 0.054(4) 0.044(4) 0.043(4) 0.008(3) 0.000(3) 0.005(3)
C24 0.069(5) 0.039(4) 0.057(5) 0.013(3) -0.001(4) 0.001(4)
C25 0.086(6) 0.039(4) 0.060(5) 0.008(4) 0.011(4) 0.016(4)
C26 0.078(6) 0.040(4) 0.061(5) 0.012(4) 0.016(4) 0.018(4)
C27 0.058(4) 0.041(4) 0.058(4) 0.011(3) 0.012(4) 0.013(3)
P2 0.0425(9) 0.0395(9) 0.0400(9) 0.0115(7) 0.0103(7) 0.0153(7)
C28 0.049(4) 0.043(4) 0.044(4) 0.014(3) 0.014(3) 0.015(3)
C29 0.043(4) 0.042(4) 0.046(4) 0.012(3) 0.010(3) 0.010(3)
C30 0.048(4) 0.044(4) 0.062(5) -0.001(3) 0.007(4) 0.013(3)
C31 0.043(4) 0.060(5) 0.052(4) -0.001(4) 0.004(3) 0.015(3)
C32 0.048(4) 0.065(5) 0.049(4) 0.011(4) 0.002(3) 0.009(4)
C33 0.061(5) 0.070(5) 0.051(4) 0.009(4) 0.010(4) 0.036(4)
C34 0.056(4) 0.059(5) 0.047(4) 0.008(3) 0.009(3) 0.027(4)
C35 0.065(5) 0.068(6) 0.065(6) 0.003(4) 0.012(5) 0.019(4)
C36 0.093(8) 0.139(12) 0.064(7) -0.014(7) -0.010(6) 0.047(8)
C37 0.047(4) 0.040(3) 0.045(4) 0.013(3) 0.006(3) 0.015(3)
C38 0.051(4) 0.049(4) 0.056(4) 0.017(3) 0.008(3) 0.014(3)
C39 0.065(5) 0.045(4) 0.061(5) 0.015(4) 0.010(4) 0.007(4)
C40 0.074(5) 0.037(4) 0.059(5) 0.014(3) 0.006(4) 0.019(4)
C41 0.075(6) 0.046(4) 0.069(5) 0.013(4) 0.022(4) 0.027(4)
C42 0.062(5) 0.048(4) 0.056(4) 0.012(3) 0.016(4) 0.021(4)
C43 0.046(4) 0.043(4) 0.041(4) 0.013(3) 0.009(3) 0.012(3)
C44 0.041(4) 0.043(4) 0.051(4) 0.009(3) 0.005(3) 0.013(3)
C45 0.043(4) 0.046(4) 0.075(6) 0.012(4) 0.002(4) 0.016(3)
C46 0.054(4) 0.045(4) 0.055(4) 0.009(3) -0.004(4) 0.010(3)
C47 0.058(4) 0.054(4) 0.042(4) 0.014(3) 0.004(3) 0.013(4)
C48 0.053(4) 0.059(5) 0.044(4) 0.015(3) 0.007(3) 0.020(4)
C49 0.044(4) 0.053(4) 0.042(4) 0.011(3) 0.011(3) 0.015(3)
C50 0.053(4) 0.053(4) 0.049(4) 0.008(3) 0.008(3) 0.026(3)
C51 0.071(5) 0.068(5) 0.055(5) 0.004(4) 0.009(4) 0.036(5)
C52 0.086(7) 0.105(8) 0.047(5) 0.006(5) 0.021(4) 0.056(6)
C53 0.071(6) 0.090(7) 0.052(5) 0.020(5) 0.020(4) 0.031(5)
C54 0.058(5) 0.061(5) 0.046(4) 0.016(3) 0.016(3) 0.022(4)

loop_
_atom_type_symbol
_atom_type_description
_atom_type_scat_dispersion_real
_atom_type_scat_dispersion_imag
_atom_type_scat_source
C C 0.0033 0.0016 'International Tables Vol C Tables 4.2.6.8 and 6.1.1.4'
H H 0.0000 0.0000 'International Tables Vol C Tables 4.2.6.8 and 6.1.1.4'
P P 0.1023 0.0942 'International Tables Vol C Tables 4.2.6.8 and 6.1.1.4'
Br Br -0.2901 2.4595 'International Tables Vol C Tables 4.2.6.8 and 6.1.1.4'

loop_
_geom_angle_atom_site_label_1
_geom_angle_atom_site_label_2
_geom_angle_atom_site_label_3
_geom_angle
C10 P1 C16 110.6(3)
C10 P1 C22 106.8(3)
C16 P1 C22 111.7(3)
C10 P1 C1 107.5(3)
C16 P1 C1 110.1(3)
C22 P1 C1 110.1(3)
C2 C1 P1 115.1(5)
C7 C2 C3 118.6(7)
C7 C2 C1 120.6(6)
C3 C2 C1 120.7(7)
C2 C3 C4 120.6(7)
C5 C4 C3 121.3(7)
C4 C5 C6 118.6(7)
C4 C5 C8 121.6(7)
C6 C5 C8 119.8(7)
C7 C6 C5 119.4(8)
C2 C7 C6 121.4(7)
C9 C8 C5 178.0(10)
C15 C10 C11 119.8(7)
C15 C10 P1 120.6(5)
C11 C10 P1 119.6(5)
C12 C11 C10 118.1(7)
C13 C12 C11 121.4(7)
C12 C13 C14 120.4(7)
C13 C14 C15 119.7(8)
C10 C15 C14 120.5(7)
C21 C16 C17 120.4(7)
C21 C16 P1 120.2(6)
C17 C16 P1 119.2(5)
C18 C17 C16 119.3(7)
C17 C18 C19 120.1(8)
C20 C19 C18 120.6(8)
C19 C20 C21 120.5(8)
C20 C21 C16 119.0(8)
C27 C22 C23 119.6(7)
C27 C22 P1 116.9(5)
C23 C22 P1 123.5(6)
C24 C23 C22 120.3(8)
C23 C24 C25 119.5(8)
C26 C25 C24 120.1(8)
C25 C26 C27 120.6(9)
C22 C27 C26 119.9(7)
C43 P2 C37 106.9(3)
C43 P2 C49 111.1(3)
C37 P2 C49 110.0(3)
C43 P2 C28 107.9(3)
C37 P2 C28 113.1(3)
C49 P2 C28 107.7(3)
C29 C28 P2 116.1(5)
C30 C29 C34 118.2(7)
C30 C29 C28 120.6(7)
C34 C29 C28 121.1(7)
C31 C30 C29 121.2(8)
C30 C31 C32 122.2(8)
C31 C32 C33 118.4(7)
C31 C32 C35 120.4(8)
C33 C32 C35 121.2(8)
C34 C33 C32 120.2(8)
C33 C34 C29 119.8(7)
C36 C35 C32 177.4(12)
C38 C37 C42 119.9(7)
C38 C37 P2 118.9(6)
C42 C37 P2 120.9(6)
C39 C38 C37 120.8(8)
C38 C39 C40 120.2(8)
C39 C40 C41 119.8(7)
C40 C41 C42 120.6(8)
C41 C42 C37 118.6(7)
C44 C43 C48 121.1(7)
C44 C43 P2 122.3(5)
C48 C43 P2 116.4(6)
C43 C44 C45 118.8(7)
C46 C45 C44 121.3(7)
C45 C46 C47 120.7(7)
C48 C47 C46 119.1(7)
C47 C48 C43 119.0(7)
C50 C49 C54 120.9(7)
C50 C49 P2 117.3(5)
C54 C49 P2 121.2(6)
C49 C50 C51 119.9(8)
C50 C51 C52 118.9(8)
C53 C52 C51 120.9(8)
C52 C53 C54 120.2(8)
C49 C54 C53 119.1(8)
C2 C1 H1A 108.5
P1 C1 H1A 108.5
C2 C1 H1B 108.5
P1 C1 H1B 108.5
H1A C1 H1B 107.5
C2 C3 H3 119.7
C4 C3 H3 119.7
C5 C4 H4 119.4
C3 C4 H4 119.4
C7 C6 H6 120.3
C5 C6 H6 120.3
C2 C7 H7 119.3
C6 C7 H7 119.3
C8 C9 H9 180.0
C12 C11 H11 120.9
C10 C11 H11 120.9
C13 C12 H12 119.3
C11 C12 H12 119.3
C12 C13 H13 119.8
C14 C13 H13 119.8
C13 C14 H14 120.2
C15 C14 H14 120.2
C10 C15 H15 119.8
C14 C15 H15 119.8
C18 C17 H17 120.3
C16 C17 H17 120.3
C17 C18 H18 119.9
C19 C18 H18 119.9
C20 C19 H19 119.7
C18 C19 H19 119.7
C19 C20 H20 119.8
C21 C20 H20 119.8
C20 C21 H21 120.5
C16 C21 H21 120.5
C24 C23 H23 119.8
C22 C23 H23 119.8
C23 C24 H24 120.3
C25 C24 H24 120.3
C26 C25 H25 120.0
C24 C25 H25 120.0
C25 C26 H26 119.7
C27 C26 H26 119.7
C22 C27 H27 120.0
C26 C27 H27 120.0
C29 C28 H28A 108.3
P2 C28 H28A 108.3
C29 C28 H28B 108.3
P2 C28 H28B 108.3
H28A C28 H28B 107.4
C31 C30 H30 119.4
C29 C30 H30 119.4
C30 C31 H31 118.9
C32 C31 H31 118.9
C34 C33 H33 119.9
C32 C33 H33 119.9
C33 C34 H34 120.1
C29 C34 H34 120.1
C35 C36 H36 180.0
C39 C38 H38 119.6
C37 C38 H38 119.6
C38 C39 H39 119.9
C40 C39 H39 119.9
C39 C40 H40 120.1
C41 C40 H40 120.1
C40 C41 H41 119.7
C42 C41 H41 119.7
C41 C42 H42 120.7
C37 C42 H42 120.7
C43 C44 H44 120.6
C45 C44 H44 120.6
C46 C45 H45 119.4
C44 C45 H45 119.4
C45 C46 H46 119.7
C47 C46 H46 119.7
C48 C47 H47 120.4
C46 C47 H47 120.4
C47 C48 H48 120.5
C43 C48 H48 120.5
C49 C50 H50 120.0
C51 C50 H50 120.0
C50 C51 H51 120.5
C52 C51 H51 120.5
C53 C52 H52 119.6
C51 C52 H52 119.6
C52 C53 H53 119.9
C54 C53 H53 119.9
C49 C54 H54 120.4
C53 C54 H54 120.4

loop_
_geom_bond_atom_site_label_1
_geom_bond_atom_site_label_2
_geom_bond_distance
P1 C10 1.790(7)
P1 C16 1.795(8)
P1 C22 1.799(7)
P1 C1 1.814(7)
C1 C2 1.508(10)
C2 C7 1.377(11)
C2 C3 1.381(10)
C3 C4 1.389(10)
C4 C5 1.375(10)
C5 C6 1.401(11)
C5 C8 1.436(11)
C6 C7 1.398(11)
C8 C9 1.194(12)
C10 C15 1.386(10)
C10 C11 1.410(10)
C11 C12 1.391(10)
C12 C13 1.368(11)
C13 C14 1.375(11)
C14 C15 1.387(11)
C16 C21 1.400(10)
C16 C17 1.401(10)
C17 C18 1.382(10)
C18 C19 1.396(12)
C19 C20 1.366(13)
C20 C21 1.399(11)
C22 C27 1.387(11)
C22 C23 1.390(10)
C23 C24 1.374(11)
C24 C25 1.409(13)
C25 C26 1.357(12)
C26 C27 1.388(10)
P2 C43 1.796(7)
P2 C37 1.797(7)
P2 C49 1.803(7)
P2 C28 1.805(7)
C28 C29 1.513(10)
C29 C30 1.378(10)
C29 C34 1.407(10)
C30 C31 1.344(11)
C31 C32 1.371(11)
C32 C33 1.391(11)
C32 C35 1.531(13)
C33 C34 1.389(11)
C35 C36 1.078(14)
C37 C38 1.381(10)
C37 C42 1.401(10)
C38 C39 1.368(11)
C39 C40 1.382(12)
C40 C41 1.383(12)
C41 C42 1.395(11)
C43 C44 1.384(10)
C43 C48 1.414(10)
C44 C45 1.396(11)
C45 C46 1.363(12)
C46 C47 1.411(11)
C47 C48 1.397(10)
C49 C50 1.383(10)
C49 C54 1.386(10)
C50 C51 1.397(11)
C51 C52 1.403(13)
C52 C53 1.365(14)
C53 C54 1.406(12)
C1 H1A 0.9900
C1 H1B 0.9900
C3 H3 0.9500
C4 H4 0.9500
C6 H6 0.9500
C7 H7 0.9500
C9 H9 0.9500
C11 H11 0.9500
C12 H12 0.9500
C13 H13 0.9500
C14 H14 0.9500
C15 H15 0.9500
C17 H17 0.9500
C18 H18 0.9500
C19 H19 0.9500
C20 H20 0.9500
C21 H21 0.9500
C23 H23 0.9500
C24 H24 0.9500
C25 H25 0.9500
C26 H26 0.9500
C27 H27 0.9500
C28 H28A 0.9900
C28 H28B 0.9900
C30 H30 0.9500
C31 H31 0.9500
C33 H33 0.9500
C34 H34 0.9500
C36 H36 0.9500
C38 H38 0.9500
C39 H39 0.9500
C40 H40 0.9500
C41 H41 0.9500
C42 H42 0.9500
C44 H44 0.9500
C45 H45 0.9500
C46 H46 0.9500
C47 H47 0.9500
C48 H48 0.9500
C50 H50 0.9500
C51 H51 0.9500
C52 H52 0.9500
C53 H53 0.9500
C54 H54 0.9500

loop_
_geom_torsion_atom_site_label_1
_geom_torsion_atom_site_label_2
_geom_torsion_atom_site_label_3
_geom_torsion_atom_site_label_4
_geom_torsion
C10 P1 C1 C2 -173.0(5)
C16 P1 C1 C2 66.4(6)
C22 P1 C1 C2 -57.1(6)
P1 C1 C2 C7 -92.8(8)
P1 C1 C2 C3 90.0(8)
C7 C2 C3 C4 0.8(11)
C1 C2 C3 C4 178.1(6)
C2 C3 C4 C5 1.6(11)
C3 C4 C5 C6 -2.1(12)
C3 C4 C5 C8 179.3(7)
C4 C5 C6 C7 0.2(13)
C8 C5 C6 C7 178.8(8)
C3 C2 C7 C6 -2.7(12)
C1 C2 C7 C6 -180.0(8)
C5 C6 C7 C2 2.2(14)
C4 C5 C8 C9 66(25)
C6 C5 C8 C9 -113(25)
C16 P1 C10 C15 -85.9(7)
C22 P1 C10 C15 35.8(7)
C1 P1 C10 C15 153.9(7)
C16 P1 C10 C11 94.1(6)
C22 P1 C10 C11 -144.2(6)
C1 P1 C10 C11 -26.1(7)
C15 C10 C11 C12 1.6(12)
P1 C10 C11 C12 -178.4(6)
C10 C11 C12 C13 -2.4(13)
C11 C12 C13 C14 0.6(14)
C12 C13 C14 C15 2.1(15)
C11 C10 C15 C14 1.0(13)
P1 C10 C15 C14 -179.0(7)
C13 C14 C15 C10 -2.9(15)
C10 P1 C16 C21 175.6(6)
C22 P1 C16 C21 56.8(7)
C1 P1 C16 C21 -65.8(7)
C10 P1 C16 C17 -9.9(7)
C22 P1 C16 C17 -128.7(6)
C1 P1 C16 C17 108.7(6)
C21 C16 C17 C18 -1.9(11)
P1 C16 C17 C18 -176.4(5)
C16 C17 C18 C19 1.1(11)
C17 C18 C19 C20 -0.8(12)
C18 C19 C20 C21 1.3(12)
C19 C20 C21 C16 -2.1(12)
C17 C16 C21 C20 2.4(11)
P1 C16 C21 C20 176.8(6)
C10 P1 C22 C27 55.3(6)
C16 P1 C22 C27 176.4(6)
C1 P1 C22 C27 -61.1(7)
C10 P1 C22 C23 -122.9(6)
C16 P1 C22 C23 -1.9(7)
C1 P1 C22 C23 120.7(6)
C27 C22 C23 C24 1.0(11)
P1 C22 C23 C24 179.2(6)
C22 C23 C24 C25 -0.9(12)
C23 C24 C25 C26 -1.1(13)
C24 C25 C26 C27 2.9(13)
C23 C22 C27 C26 0.8(11)
P1 C22 C27 C26 -177.5(6)
C25 C26 C27 C22 -2.8(13)
C43 P2 C28 C29 173.9(5)
C37 P2 C28 C29 -68.0(6)
C49 P2 C28 C29 53.8(6)
P2 C28 C29 C30 -74.9(8)
P2 C28 C29 C34 107.0(7)
C34 C29 C30 C31 -2.1(11)
C28 C29 C30 C31 179.7(7)
C29 C30 C31 C32 1.0(13)
C30 C31 C32 C33 -0.1(13)
C30 C31 C32 C35 -179.9(8)
C31 C32 C33 C34 0.4(13)
C35 C32 C33 C34 -179.8(8)
C32 C33 C34 C29 -1.6(13)
C30 C29 C34 C33 2.4(11)
C28 C29 C34 C33 -179.4(7)
C31 C32 C35 C36 5(30)
C33 C32 C35 C36 -175(29)
C43 P2 C37 C38 -72.8(7)
C49 P2 C37 C38 48.0(7)
C28 P2 C37 C38 168.6(6)
C43 P2 C37 C42 100.9(7)
C49 P2 C37 C42 -138.3(6)
C28 P2 C37 C42 -17.7(7)
C42 C37 C38 C39 2.3(12)
P2 C37 C38 C39 176.0(6)
C37 C38 C39 C40 0.2(13)
C38 C39 C40 C41 -2.2(13)
C39 C40 C41 C42 1.7(13)
C40 C41 C42 C37 0.7(13)
C38 C37 C42 C41 -2.7(12)
P2 C37 C42 C41 -176.4(6)
C37 P2 C43 C44 106.8(6)
C49 P2 C43 C44 -13.3(7)
C28 P2 C43 C44 -131.2(6)
C37 P2 C43 C48 -68.3(6)
C49 P2 C43 C48 171.6(6)
C28 P2 C43 C48 53.7(6)
C48 C43 C44 C45 -0.3(11)
P2 C43 C44 C45 -175.3(6)
C43 C44 C45 C46 0.5(11)
C44 C45 C46 C47 -0.1(12)
C45 C46 C47 C48 -0.6(12)
C46 C47 C48 C43 0.8(11)
C44 C43 C48 C47 -0.4(11)
P2 C43 C48 C47 174.9(6)
C43 P2 C49 C50 -52.4(7)
C37 P2 C49 C50 -170.6(6)
C28 P2 C49 C50 65.6(7)
C43 P2 C49 C54 136.8(6)
C37 P2 C49 C54 18.6(8)
C28 P2 C49 C54 -105.1(7)
C54 C49 C50 C51 1.8(12)
P2 C49 C50 C51 -169.0(6)
C49 C50 C51 C52 -3.0(13)
C50 C51 C52 C53 3.3(15)
C51 C52 C53 C54 -2.3(15)
C50 C49 C54 C53 -0.7(12)
P2 C49 C54 C53 169.7(7)
C52 C53 C54 C49 1.0(14)
